data_4075236
loop_
_publ_author_name
'Wiles, Austin B.'
'Pike, Robert D.'

_publ_section_title
;
 Copper(I) Chloride Carbonyl Polymers
;
_journal_issue 13
_journal_name_full Organometallics
_journal_page_first 3282
_journal_paper_doi 10.1021/om0601504
_journal_volume 25
_journal_year 2006
_chemical_formula_sum 'C8 H14 Cl2 Cu2 N2 O2'
_chemical_formula_weight 368.19
_chemical_name_common
;
 [(CuCl)~2~(CO)~2~(N,N'-Dimethylpiperazine)]
;
_chemical_name_systematic
; 
 catena-poly[dicarbonyldi-!mu-chloro-!mu-
(1,4-dimethyl-1,4-diaminocyclohexane)dicopper(I)]
;
_space_group_IT_number 12
_symmetry_cell_setting monoclinic
_symmetry_space_group_name_Hall '-C 2y'
_symmetry_space_group_name_H-M 'C 1 2/m 1'
_atom_sites_solution_hydrogens geom
_atom_sites_solution_primary direct
_atom_sites_solution_secondary difmap
_audit_creation_method SHELXL-97
_cell_angle_alpha 90.00
_cell_angle_beta 131.624(3)
_cell_angle_gamma 90.00
_cell_formula_units_Z 2
_cell_length_a 11.8093(9)
_cell_length_b 8.7799(7)
_cell_length_c 8.2075(11)
_cell_measurement_temperature 100(2)
_cell_volume 636.13(11)
_computing_cell_refinement 'SAINTPLUS (Bruker AXS, 2004)'
_computing_data_collection 'APEX2 (Bruker AXS, 2004)'
_computing_data_reduction SAINTPLUS
_computing_molecular_graphics 'ORTEP3 (Farrugia, 1997)'
_computing_publication_material 'SHELXL97 (Sheldrick, 1997)'
_computing_structure_refinement 'XSHELL (Bruker, 2004)'
_computing_structure_solution 'SHELXS97 (Sheldrick, 1997)'
_diffrn_ambient_temperature 100(2)
_diffrn_measured_fraction_theta_full 0.970
_diffrn_measured_fraction_theta_max 0.970
_diffrn_measurement_device_type 'Bruker SMART Apex II CCD'
_diffrn_measurement_method '\w and \y'
_diffrn_radiation_monochromator graphite
_diffrn_radiation_source 'fine-focus sealed tube'
_diffrn_radiation_type CuK\a
_diffrn_radiation_wavelength 1.54178
_diffrn_reflns_av_R_equivalents 0.0607
_diffrn_reflns_av_sigmaI/netI 0.0407
_diffrn_reflns_limit_h_max 13
_diffrn_reflns_limit_h_min -13
_diffrn_reflns_limit_k_max 10
_diffrn_reflns_limit_k_min -9
_diffrn_reflns_limit_l_max 9
_diffrn_reflns_limit_l_min -9
_diffrn_reflns_number 3470
_diffrn_reflns_theta_full 68.26
_diffrn_reflns_theta_max 68.26
_diffrn_reflns_theta_min 7.11
_diffrn_standards_number 0
_exptl_absorpt_coefficient_mu 7.892
_exptl_absorpt_correction_T_max 0.6937
_exptl_absorpt_correction_T_min 0.2640
_exptl_absorpt_correction_type multi-scan
_exptl_crystal_colour colorless
_exptl_crystal_density_diffrn 1.922
_exptl_crystal_density_method 'not measured'
_exptl_crystal_description needle
_exptl_crystal_F_000 368
_exptl_crystal_preparation
;
diffusion of 50 mM solution of dimethylpiperazine in methanol into a 
50 mM solution of CuCl(CO) in methanol under CO atmosphere;
selected crystal trapped in frozen Paratone N oil  
;
_exptl_crystal_size_max 0.23
_exptl_crystal_size_mid 0.05
_exptl_crystal_size_min 0.05
_refine_diff_density_max 0.563
_refine_diff_density_min -0.379
_refine_diff_density_rms 0.094
_refine_ls_extinction_method none
_refine_ls_goodness_of_fit_ref 1.051
_refine_ls_hydrogen_treatment refall
_refine_ls_matrix_type full
_refine_ls_number_parameters 60
_refine_ls_number_reflns 606
_refine_ls_number_restraints 0
_refine_ls_restrained_S_all 1.051
_refine_ls_R_factor_all 0.0355
_refine_ls_R_factor_gt 0.0284
_refine_ls_shift/su_max 0.001
_refine_ls_shift/su_mean 0.000
_refine_ls_structure_factor_coef Fsqd
_refine_ls_weighting_details 'calc w=1/[\s^2^(Fo^2^)+(0.0351P)^2^+0.9003P] where P=(Fo^2^+2Fc^2^)/3'
_refine_ls_weighting_scheme calc
_refine_ls_wR_factor_gt 0.0673
_refine_ls_wR_factor_ref 0.0703
_reflns_number_gt 535
_reflns_number_total 606
_reflns_threshold_expression >2sigma(I)
_cod_data_source_file om0601504si20060216_040359.cif
_cod_data_source_block c2onm
_cod_original_sg_symbol_H-M C2/m
_cod_database_code 4075236

loop_
_symmetry_equiv_pos_as_xyz
'x, y, z'
'-x, y, -z'
'x+1/2, y+1/2, z'
'-x+1/2, y+1/2, -z'
'-x, -y, -z'
'x, -y, z'
'-x+1/2, -y+1/2, -z'
'x+1/2, -y+1/2, z'

loop_
_atom_site_label
_atom_site_type_symbol
_atom_site_fract_x
_atom_site_fract_y
_atom_site_fract_z
_atom_site_U_iso_or_equiv
_atom_site_adp_type
_atom_site_occupancy
_atom_site_symmetry_multiplicity
_atom_site_calc_flag
_atom_site_refinement_flags
Cu1 Cu 0.58316(6) 0.0000 0.74240(9) 0.0149(2) Uani 1 2 d S
Cl1 Cl 0.5000 -0.20780(10) 0.5000 0.0161(3) Uani 1 2 d S
O1 O 0.9166(3) 0.0000 1.0879(5) 0.0280(7) Uani 1 2 d S
N1 N 0.4168(3) 0.0000 0.7657(5) 0.0121(7) Uani 1 2 d S
C1 C 0.7891(5) 0.0000 0.9621(7) 0.0175(9) Uani 1 2 d S
C2 C 0.4279(3) 0.1373(3) 0.8807(4) 0.0121(6) Uani 1 1 d .
H2A H 0.339(3) 0.144(3) 0.869(4) 0.004(7) Uiso 1 1 d .
H2B H 0.423(3) 0.226(3) 0.801(4) 0.007(7) Uiso 1 1 d .
C3 C 0.2662(4) 0.0000 0.5426(7) 0.0148(9) Uani 1 2 d S
H3A H 0.254(3) 0.087(3) 0.468(5) 0.008(7) Uiso 1 1 d .
H3B H 0.193(6) 0.0000 0.550(7) 0.024(13) Uiso 1 2 d S

loop_
_atom_site_aniso_label
_atom_site_aniso_U_11
_atom_site_aniso_U_22
_atom_site_aniso_U_33
_atom_site_aniso_U_23
_atom_site_aniso_U_13
_atom_site_aniso_U_12
Cu1 0.0090(3) 0.0223(4) 0.0144(3) 0.000 0.0082(3) 0.000
Cl1 0.0169(5) 0.0155(5) 0.0200(5) 0.000 0.0140(4) 0.000
O1 0.0108(16) 0.0367(19) 0.0277(17) 0.000 0.0092(14) 0.000
N1 0.0109(16) 0.0136(17) 0.0121(16) 0.000 0.0078(14) 0.000
C1 0.017(2) 0.022(2) 0.020(2) 0.000 0.015(2) 0.000
C2 0.0111(13) 0.0123(14) 0.0135(15) 0.0031(12) 0.0084(13) 0.0020(12)
C3 0.0086(19) 0.022(2) 0.012(2) 0.000 0.0061(17) 0.000

loop_
_atom_type_symbol
_atom_type_description
_atom_type_scat_dispersion_real
_atom_type_scat_dispersion_imag
_atom_type_scat_source
C C 0.0181 0.0091 'International Tables Vol C Tables 4.2.6.8 and 6.1.1.4'
H H 0.0000 0.0000 'International Tables Vol C Tables 4.2.6.8 and 6.1.1.4'
N N 0.0311 0.0180 'International Tables Vol C Tables 4.2.6.8 and 6.1.1.4'
O O 0.0492 0.0322 'International Tables Vol C Tables 4.2.6.8 and 6.1.1.4'
Cl Cl 0.3639 0.7018 'International Tables Vol C Tables 4.2.6.8 and 6.1.1.4'
Cu Cu -1.9646 0.5888 'International Tables Vol C Tables 4.2.6.8 and 6.1.1.4'

loop_
_geom_angle_atom_site_label_1
_geom_angle_atom_site_label_2
_geom_angle_atom_site_label_3
_geom_angle
_geom_angle_site_symmetry_1
_geom_angle_site_symmetry_3
C1 Cu1 N1 128.58(15) . .
C1 Cu1 Cl1 111.39(7) . .
N1 Cu1 Cl1 100.66(6) . .
C1 Cu1 Cl1 111.39(7) . 5_656
N1 Cu1 Cl1 100.66(5) . 5_656
Cl1 Cu1 Cl1 100.20(4) . 5_656
C1 Cu1 Cu1 124.66(13) . 5_656
N1 Cu1 Cu1 106.77(9) . 5_656
Cl1 Cu1 Cu1 50.101(18) . 5_656
Cl1 Cu1 Cu1 50.101(18) 5_656 5_656
Cu1 Cl1 Cu1 79.80(4) . 5_656
C3 N1 C2 108.26(18) . 6
C3 N1 C2 108.26(18) . .
C2 N1 C2 108.8(3) 6 .
C3 N1 Cu1 108.4(2) . .
C2 N1 Cu1 111.48(15) 6 .
C2 N1 Cu1 111.48(16) . .
O1 C1 Cu1 175.8(4) . .
N1 C2 C2 111.74(18) . 2_657
N1 C2 H2A 110.4(16) . .
C2 C2 H2A 109.4(15) 2_657 .
N1 C2 H2B 106.0(16) . .
C2 C2 H2B 112.0(16) 2_657 .
H2A C2 H2B 107(2) . .
N1 C3 H3A 110.2(17) . .
N1 C3 H3B 109(3) . .
H3A C3 H3B 108(2) . .

loop_
_geom_bond_atom_site_label_1
_geom_bond_atom_site_label_2
_geom_bond_distance
_geom_bond_site_symmetry_2
Cu1 C1 1.828(4) .
Cu1 N1 2.096(3) .
Cu1 Cl1 2.3781(8) .
Cu1 Cl1 2.3781(8) 5_656
Cu1 Cu1 3.0508(12) 5_656
Cl1 Cu1 2.3781(8) 5_656
O1 C1 1.126(5) .
N1 C3 1.480(5) .
N1 C2 1.482(3) 6
N1 C2 1.483(3) .
C2 C2 1.518(5) 2_657
C2 H2A 1.00(3) .
C2 H2B 0.99(3) .
C3 H3A 0.93(3) .
C3 H3B 0.91(5) .

loop_
_geom_torsion_atom_site_label_1
_geom_torsion_atom_site_label_2
_geom_torsion_atom_site_label_3
_geom_torsion_atom_site_label_4
_geom_torsion
_geom_torsion_site_symmetry_1
_geom_torsion_site_symmetry_4
C1 Cu1 Cl1 Cu1 -117.94(11) . 5_656
N1 Cu1 Cl1 Cu1 103.01(7) . 5_656
Cl1 Cu1 Cl1 Cu1 0.0 5_656 5_656
C1 Cu1 N1 C3 180.000(1) . .
Cl1 Cu1 N1 C3 -51.32(2) . .
Cl1 Cu1 N1 C3 51.32(2) 5_656 .
Cu1 Cu1 N1 C3 0.000(1) 5_656 .
C1 Cu1 N1 C2 -60.93(17) . 6
Cl1 Cu1 N1 C2 67.75(19) . 6
Cl1 Cu1 N1 C2 170.39(17) 5_656 6
Cu1 Cu1 N1 C2 119.07(17) 5_656 6
C1 Cu1 N1 C2 60.93(17) . .
Cl1 Cu1 N1 C2 -170.39(16) . .
Cl1 Cu1 N1 C2 -67.75(18) 5_656 .
Cu1 Cu1 N1 C2 -119.07(17) 5_656 .
N1 Cu1 C1 O1 180.000(15) . .
Cl1 Cu1 C1 O1 55.48(5) . .
Cl1 Cu1 C1 O1 -55.48(5) 5_656 .
Cu1 Cu1 C1 O1 0.000(16) 5_656 .
C3 N1 C2 C2 173.6(3) . 2_657
C2 N1 C2 C2 56.1(4) 6 2_657
Cu1 N1 C2 C2 -67.3(3) . 2_657
